data_7121244
loop_
_publ_author_name
'Shen, Yi'
'Wu, Xin-Xing'
'Chen, Si'
'Xia, Yu'
'Liang, Yong-Min'

_publ_section_title
;
 Synthesis of polyfluoroarene-substituted benzofuran derivatives via
 cooperative Pd/Cu catalysis.
;
_journal_issue 18
_journal_name_full 'Chemical communications (Cambridge, England)'
_journal_page_first 2256
_journal_page_last 2259
_journal_paper_doi 10.1039/c8cc00489g
_journal_volume 54
_journal_year 2018
_chemical_formula_moiety 'C15 H9 F5 O2'
_chemical_formula_sum 'C15 H9 F5 O2'
_chemical_formula_weight 316.22
_space_group_crystal_system monoclinic
_space_group_IT_number 14
_space_group_name_Hall '-P 2ybc'
_space_group_name_H-M_alt 'P 1 21/c 1'
_symmetry_space_group_name_Hall '-P 2ybc'
_symmetry_space_group_name_H-M 'P 1 21/c 1'
_atom_sites_solution_hydrogens geom
_atom_sites_solution_primary iterative
_audit_creation_date 2017-05-12
_audit_creation_method
;
Olex2 1.2
(compiled 2017.03.28 svn.r3405 for OlexSys, GUI svn.r5335)
;
_audit_update_record
;
2017-12-26 deposited with the CCDC.
2018-02-06 downloaded from the CCDC.
;
_cell_angle_alpha 90
_cell_angle_beta 99.114(10)
_cell_angle_gamma 90
_cell_formula_units_Z 8
_cell_length_a 10.7847(11)
_cell_length_b 8.7041(9)
_cell_length_c 28.524(4)
_cell_measurement_reflns_used 1151
_cell_measurement_temperature 296.61(19)
_cell_measurement_theta_max 20.9260
_cell_measurement_theta_min 3.8250
_cell_volume 2643.8(5)
_computing_cell_refinement
;
CrysAlisPro, Agilent Technologies,
Version 1.171.36.28 (release 01-02-2013 CrysAlis171 .NET)
(compiled Feb  1 2013,16:14:44)
;
_computing_data_collection
;
CrysAlisPro, Agilent Technologies,
Version 1.171.36.28 (release 01-02-2013 CrysAlis171 .NET)
(compiled Feb  1 2013,16:14:44)
;
_computing_data_reduction
;
CrysAlisPro, Agilent Technologies,
Version 1.171.36.28 (release 01-02-2013 CrysAlis171 .NET)
(compiled Feb  1 2013,16:14:44)
;
_computing_molecular_graphics 'Olex2 (Dolomanov et al., 2009)'
_computing_publication_material 'Olex2 (Dolomanov et al., 2009)'
_computing_structure_refinement 'ShelXL (Sheldrick, 2015)'
_computing_structure_solution
;
Superflip (Palatinus & Chapuis, 2007;Palatinus & van der Lee, 2008;
Palatinus et al., 2012)
;
_diffrn_ambient_temperature 296.61(19)
_diffrn_detector_area_resol_mean 16.0733
_diffrn_measured_fraction_theta_full 0.997
_diffrn_measured_fraction_theta_max 0.997
_diffrn_measurement_details
;
#__ type_ start__ end____ width___ exp.time_
  1 omega    8.00   79.00   1.0000   12.0000
omega____ theta____ kappa____ phi______ frames
    -       22.7867   57.0000 -180.0000 71

#__ type_ start__ end____ width___ exp.time_
  2 omega    8.00   65.00   1.0000   12.0000
omega____ theta____ kappa____ phi______ frames
    -       22.7867   77.0000    0.0000 57

#__ type_ start__ end____ width___ exp.time_
  3 omega  -10.00   95.00   1.0000   12.0000
omega____ theta____ kappa____ phi______ frames
    -       22.7867   77.0000  -90.0000 105
;
_diffrn_measurement_device_type 'SuperNova, Dual, Cu at zero, Eos'
_diffrn_measurement_method '\w scans'
_diffrn_orient_matrix_UB_11 -0.0096560000
_diffrn_orient_matrix_UB_12 0.0355445000
_diffrn_orient_matrix_UB_13 0.0215089000
_diffrn_orient_matrix_UB_21 0.0658979000
_diffrn_orient_matrix_UB_22 0.0048074000
_diffrn_orient_matrix_UB_23 0.0072337000
_diffrn_orient_matrix_UB_31 0.0003630000
_diffrn_orient_matrix_UB_32 0.0731505000
_diffrn_orient_matrix_UB_33 -0.0109394000
_diffrn_radiation_monochromator mirror
_diffrn_radiation_type MoK\a
_diffrn_radiation_wavelength 0.71073
_diffrn_reflns_av_R_equivalents 0.0665
_diffrn_reflns_av_unetI/netI 0.1210
_diffrn_reflns_Laue_measured_fraction_full 0.997
_diffrn_reflns_Laue_measured_fraction_max 0.997
_diffrn_reflns_limit_h_max 13
_diffrn_reflns_limit_h_min -13
_diffrn_reflns_limit_k_max 5
_diffrn_reflns_limit_k_min -10
_diffrn_reflns_limit_l_max 35
_diffrn_reflns_limit_l_min -27
_diffrn_reflns_number 9992
_diffrn_reflns_point_group_measured_fraction_full 0.997
_diffrn_reflns_point_group_measured_fraction_max 0.997
_diffrn_reflns_theta_full 25.242
_diffrn_reflns_theta_max 26.022
_diffrn_reflns_theta_min 3.480
_diffrn_source 'SuperNova (Mo) X-ray Source'
_exptl_absorpt_coefficient_mu 0.151
_exptl_absorpt_correction_T_max 1.00000
_exptl_absorpt_correction_T_min 0.88895
_exptl_absorpt_correction_type multi-scan
_exptl_absorpt_process_details
;
CrysAlisPro, Agilent Technologies,
Version 1.171.36.28 (release 01-02-2013 CrysAlis171 .NET)
(compiled Feb  1 2013,16:14:44)
Empirical absorption correction using spherical harmonics,
 implemented in SCALE3 ABSPACK scaling algorithm.
;
_exptl_crystal_colour 'clear light colourless'
_exptl_crystal_colour_lustre clear
_exptl_crystal_colour_modifier light
_exptl_crystal_colour_primary colourless
_exptl_crystal_density_diffrn 1.589
_exptl_crystal_description block
_exptl_crystal_F_000 1280
_exptl_crystal_size_max 0.21
_exptl_crystal_size_mid 0.15
_exptl_crystal_size_min 0.14
_refine_diff_density_max 0.227
_refine_diff_density_min -0.221
_refine_diff_density_rms 0.055
_refine_ls_extinction_method none
_refine_ls_goodness_of_fit_ref 1.036
_refine_ls_hydrogen_treatment constr
_refine_ls_matrix_type full
_refine_ls_number_parameters 399
_refine_ls_number_reflns 5195
_refine_ls_number_restraints 0
_refine_ls_restrained_S_all 1.036
_refine_ls_R_factor_all 0.1804
_refine_ls_R_factor_gt 0.0790
_refine_ls_shift/su_max 0.003
_refine_ls_shift/su_mean 0.000
_refine_ls_structure_factor_coef Fsqd
_refine_ls_weighting_details 'w=1/[\s^2^(Fo^2^)+(0.0671P)^2^+0.9360P] where P=(Fo^2^+2Fc^2^)/3'
_refine_ls_weighting_scheme calc
_refine_ls_wR_factor_gt 0.1733
_refine_ls_wR_factor_ref 0.2310
_reflns_Friedel_coverage 0.000
_reflns_number_gt 2172
_reflns_number_total 5195
_reflns_threshold_expression 'I > 2\s(I)'
_cod_data_source_file c8cc00489g2.cif
_cod_data_source_block shengyi_0508
_cod_depositor_comments 'Adding full bibliography for 7121244--7121245.cif.'
_cod_database_code 7121244
_shelx_shelxl_version_number 2014/7
_chemical_oxdiff_formula 'C H O N'
_shelx_space_group_comment
;
The symmetry employed for this shelxl refinement is uniquely defined
by the following loop, which should always be used as a source of
symmetry information in preference to the above space-group names.
They are only intended as comments.
;
_reflns_odcompleteness_completeness 99.60
_reflns_odcompleteness_iscentric 1
_reflns_odcompleteness_theta 26.32
_olex2_refinement_description
;
1. Fixed Uiso
 At 1.2 times of:
  All C(H) groups, All C(H,H) groups
 At 1.5 times of:
  All C(H,H,H) groups
2.a Secondary CH2 refined with riding coordinates:
 C13(H13A,H13B), C14(H14A,H14B), C27(H27A,H27B), C28(H28A,H28B)
2.b Aromatic/amide H refined with riding coordinates:
 C9(H9), C10(H10), C24(H24), C25(H25)
2.c Idealised Me refined as rotating group:
 C15(H15A,H15B,H15C), C30(H30A,H30B,H30C)
;
_olex2_date_sample_data_collection 2017-05-09
_olex2_submission_special_instructions 'No special instructions were received'

loop_
_space_group_symop_operation_xyz
'x, y, z'
'-x, y+1/2, -z+1/2'
'-x, -y, -z'
'x, -y-1/2, z-1/2'

loop_
_atom_site_label
_atom_site_type_symbol
_atom_site_fract_x
_atom_site_fract_y
_atom_site_fract_z
_atom_site_U_iso_or_equiv
_atom_site_adp_type
_atom_site_occupancy
_atom_site_site_symmetry_order
_atom_site_calc_flag
_atom_site_refinement_flags_posn
F1 F 0.1044(3) -0.1046(4) 0.43578(11) 0.0789(10) Uani 1 1 d .
F2 F -0.0766(4) -0.1664(4) 0.48694(13) 0.0954(12) Uani 1 1 d .
F3 F -0.3084(3) -0.0452(5) 0.46225(14) 0.1030(14) Uani 1 1 d .
F4 F -0.3608(3) 0.1331(4) 0.38282(14) 0.0940(12) Uani 1 1 d .
F5 F -0.1779(3) 0.2012(4) 0.33257(12) 0.0717(9) Uani 1 1 d .
O1 O 0.1745(4) 0.2246(5) 0.41641(14) 0.0783(13) Uani 1 1 d .
O2 O 0.1276(3) 0.0047(4) 0.23486(13) 0.0659(11) Uani 1 1 d .
C1 C -0.1504(5) 0.1064(6) 0.3704(2) 0.0541(14) Uani 1 1 d .
C2 C -0.2455(5) 0.0738(7) 0.3963(2) 0.0625(15) Uani 1 1 d .
C3 C -0.2198(6) -0.0163(7) 0.4354(2) 0.0648(16) Uani 1 1 d .
C4 C -0.1016(6) -0.0755(7) 0.4489(2) 0.0625(15) Uani 1 1 d .
C5 C -0.0100(5) -0.0437(6) 0.42165(19) 0.0550(14) Uani 1 1 d .
C6 C -0.0316(4) 0.0488(6) 0.38204(18) 0.0470(12) Uani 1 1 d .
C7 C 0.0688(4) 0.0835(5) 0.35295(18) 0.0456(12) Uani 1 1 d .
C8 C 0.1709(5) 0.1747(6) 0.3706(2) 0.0561(14) Uani 1 1 d .
C9 C 0.2593(5) 0.2164(6) 0.3421(2) 0.0605(15) Uani 1 1 d .
H9 H 0.3258 0.2803 0.3541 0.073 Uiso 1 1 calc R
C10 C 0.2481(5) 0.1628(6) 0.2959(2) 0.0619(15) Uani 1 1 d .
H10 H 0.3064 0.1899 0.2766 0.074 Uiso 1 1 calc R
C11 C 0.1489(5) 0.0688(6) 0.27946(19) 0.0495(13) Uani 1 1 d .
C12 C 0.0593(4) 0.0274(5) 0.30740(18) 0.0439(12) Uani 1 1 d .
C13 C -0.0340(5) -0.0772(6) 0.27850(17) 0.0511(13) Uani 1 1 d .
H13A H -0.1192 -0.0401 0.2775 0.061 Uiso 1 1 calc R
H13B H -0.0280 -0.1811 0.2909 0.061 Uiso 1 1 calc R
C14 C 0.0065(5) -0.0691(7) 0.2296(2) 0.0646(15) Uani 1 1 d .
H14A H 0.0117 -0.1717 0.2168 0.077 Uiso 1 1 calc R
H14B H -0.0543 -0.0107 0.2079 0.077 Uiso 1 1 calc R
C15 C 0.2750(6) 0.3222(9) 0.4371(2) 0.099(2) Uani 1 1 d .
H15A H 0.2692 0.4188 0.4206 0.148 Uiso 1 1 calc GR
H15B H 0.3538 0.2743 0.4345 0.148 Uiso 1 1 calc GR
H15C H 0.2694 0.3390 0.4699 0.148 Uiso 1 1 calc GR
F6 F 0.5725(3) 0.4116(4) 0.44013(12) 0.0881(11) Uani 1 1 d .
F7 F 0.8002(4) 0.3401(5) 0.48537(13) 0.0976(12) Uani 1 1 d .
F8 F 1.0081(3) 0.4457(5) 0.45312(12) 0.0953(12) Uani 1 1 d .
F9 F 0.9847(3) 0.6276(4) 0.37560(12) 0.0794(10) Uani 1 1 d .
F10 F 0.7548(3) 0.7070(4) 0.33103(11) 0.0686(9) Uani 1 1 d .
O3 O 0.4885(4) 0.7450(5) 0.41943(16) 0.0884(14) Uani 1 1 d .
O4 O 0.3557(4) 0.5114(5) 0.24041(15) 0.0722(11) Uani 1 1 d .
C16 C 0.6716(5) 0.4676(6) 0.4231(2) 0.0577(14) Uani 1 1 d .
C17 C 0.7895(6) 0.4304(6) 0.4469(2) 0.0610(15) Uani 1 1 d .
C18 C 0.8929(5) 0.4830(7) 0.4305(2) 0.0593(15) Uani 1 1 d .
C19 C 0.8805(5) 0.5741(6) 0.3906(2) 0.0570(14) Uani 1 1 d .
C20 C 0.7632(5) 0.6126(6) 0.36846(19) 0.0506(13) Uani 1 1 d .
C21 C 0.6549(5) 0.5587(5) 0.38330(18) 0.0487(13) Uani 1 1 d .
C22 C 0.5298(4) 0.5959(6) 0.3560(2) 0.0495(13) Uani 1 1 d .
C23 C 0.4459(5) 0.6924(7) 0.3748(2) 0.0656(16) Uani 1 1 d .
C24 C 0.3324(5) 0.7310(7) 0.3478(2) 0.0756(18) Uani 1 1 d .
H24 H 0.2777 0.7953 0.3607 0.091 Uiso 1 1 calc R
C25 C 0.2980(5) 0.6767(7) 0.3023(2) 0.0730(18) Uani 1 1 d .
H25 H 0.2226 0.7062 0.2841 0.088 Uiso 1 1 calc R
C26 C 0.3785(5) 0.5774(6) 0.2846(2) 0.0591(15) Uani 1 1 d .
C27 C 0.4708(5) 0.4369(7) 0.2326(2) 0.0682(16) Uani 1 1 d .
H27A H 0.5113 0.4963 0.2105 0.082 Uiso 1 1 calc R
H27B H 0.4531 0.3350 0.2195 0.082 Uiso 1 1 calc R
C28 C 0.5565(5) 0.4267(6) 0.28127(18) 0.0563(14) Uani 1 1 d .
H28A H 0.5586 0.3233 0.2940 0.068 Uiso 1 1 calc R
H28B H 0.6415 0.4595 0.2792 0.068 Uiso 1 1 calc R
C29 C 0.4927(5) 0.5366(5) 0.3106(2) 0.0500(13) Uani 1 1 d .
C30 C 0.4085(7) 0.8362(9) 0.4432(3) 0.111(3) Uani 1 1 d .
H30A H 0.3871 0.9289 0.4256 0.166 Uiso 1 1 calc GR
H30B H 0.4511 0.8615 0.4744 0.166 Uiso 1 1 calc GR
H30C H 0.3334 0.7797 0.4457 0.166 Uiso 1 1 calc GR

loop_
_atom_site_aniso_label
_atom_site_aniso_U_11
_atom_site_aniso_U_22
_atom_site_aniso_U_33
_atom_site_aniso_U_23
_atom_site_aniso_U_13
_atom_site_aniso_U_12
F1 0.063(2) 0.094(3) 0.077(2) 0.0143(19) 0.0056(18) 0.009(2)
F2 0.105(3) 0.109(3) 0.075(2) 0.019(2) 0.023(2) -0.020(2)
F3 0.083(3) 0.130(3) 0.109(3) -0.017(2) 0.057(2) -0.033(2)
F4 0.045(2) 0.111(3) 0.131(3) -0.004(2) 0.029(2) 0.010(2)
F5 0.052(2) 0.075(2) 0.088(2) 0.0133(19) 0.0114(17) 0.0076(17)
O1 0.063(3) 0.101(3) 0.073(3) -0.027(2) 0.017(2) -0.036(2)
O2 0.062(3) 0.073(3) 0.067(3) -0.009(2) 0.025(2) -0.014(2)
C1 0.042(3) 0.056(3) 0.067(4) -0.005(3) 0.017(3) -0.003(3)
C2 0.040(3) 0.067(4) 0.083(4) -0.007(3) 0.019(3) -0.002(3)
C3 0.062(4) 0.069(4) 0.072(4) -0.011(3) 0.035(3) -0.016(3)
C4 0.070(4) 0.067(4) 0.051(3) 0.002(3) 0.010(3) -0.014(3)
C5 0.047(3) 0.058(3) 0.060(4) -0.003(3) 0.008(3) -0.003(3)
C6 0.034(3) 0.050(3) 0.057(3) -0.007(3) 0.008(2) -0.004(2)
C7 0.031(3) 0.044(3) 0.063(3) -0.003(3) 0.012(2) -0.003(2)
C8 0.043(3) 0.058(3) 0.069(4) -0.007(3) 0.015(3) -0.007(3)
C9 0.040(3) 0.058(3) 0.086(4) -0.012(3) 0.016(3) -0.014(3)
C10 0.050(3) 0.061(3) 0.082(4) -0.004(3) 0.030(3) -0.005(3)
C11 0.040(3) 0.044(3) 0.065(4) -0.002(3) 0.012(3) -0.001(2)
C12 0.036(3) 0.033(3) 0.063(3) 0.004(2) 0.010(2) 0.000(2)
C13 0.044(3) 0.050(3) 0.061(3) -0.005(3) 0.014(3) -0.004(3)
C14 0.054(4) 0.070(4) 0.070(4) -0.015(3) 0.013(3) -0.006(3)
C15 0.075(5) 0.122(6) 0.100(5) -0.046(5) 0.016(4) -0.032(5)
F6 0.064(2) 0.105(3) 0.098(3) 0.026(2) 0.023(2) -0.013(2)
F7 0.090(3) 0.113(3) 0.087(3) 0.030(2) 0.006(2) 0.011(2)
F8 0.057(2) 0.130(3) 0.092(3) -0.008(2) -0.0104(19) 0.028(2)
F9 0.0384(18) 0.107(3) 0.094(3) -0.012(2) 0.0148(17) -0.0099(18)
F10 0.056(2) 0.073(2) 0.080(2) 0.0134(18) 0.0188(17) 0.0006(16)
O3 0.063(3) 0.110(4) 0.094(3) -0.029(3) 0.019(2) 0.019(2)
O4 0.056(3) 0.072(3) 0.084(3) -0.008(2) -0.004(2) 0.001(2)
C16 0.050(3) 0.058(3) 0.067(4) 0.000(3) 0.015(3) -0.001(3)
C17 0.060(4) 0.061(4) 0.058(4) 0.012(3) -0.003(3) 0.003(3)
C18 0.043(3) 0.067(4) 0.062(4) -0.015(3) -0.008(3) 0.013(3)
C19 0.045(3) 0.061(3) 0.066(4) -0.016(3) 0.015(3) -0.002(3)
C20 0.038(3) 0.052(3) 0.063(4) -0.004(3) 0.012(3) 0.001(2)
C21 0.045(3) 0.045(3) 0.056(3) -0.004(3) 0.009(3) 0.002(3)
C22 0.032(3) 0.043(3) 0.074(4) 0.005(3) 0.009(3) 0.001(2)
C23 0.046(3) 0.074(4) 0.079(4) -0.016(3) 0.015(3) 0.003(3)
C24 0.040(4) 0.070(4) 0.117(6) -0.012(4) 0.013(4) 0.012(3)
C25 0.039(3) 0.063(4) 0.112(6) 0.000(4) -0.004(3) 0.011(3)
C26 0.044(3) 0.050(3) 0.082(4) -0.004(3) 0.004(3) -0.001(3)
C27 0.047(3) 0.072(4) 0.082(4) -0.007(3) 0.000(3) -0.001(3)
C28 0.050(3) 0.050(3) 0.068(4) -0.001(3) 0.005(3) 0.005(3)
C29 0.033(3) 0.040(3) 0.077(4) 0.002(3) 0.008(3) -0.003(2)
C30 0.089(5) 0.131(6) 0.120(6) -0.048(5) 0.038(5) 0.027(5)

loop_
_atom_type_symbol
_atom_type_description
_atom_type_scat_dispersion_real
_atom_type_scat_dispersion_imag
_atom_type_scat_source
C C 0.0033 0.0016 'International Tables Vol C Tables 4.2.6.8 and 6.1.1.4'
H H 0.0000 0.0000 'International Tables Vol C Tables 4.2.6.8 and 6.1.1.4'
F F 0.0171 0.0103 'International Tables Vol C Tables 4.2.6.8 and 6.1.1.4'
O O 0.0106 0.0060 'International Tables Vol C Tables 4.2.6.8 and 6.1.1.4'

loop_
_geom_angle_atom_site_label_1
_geom_angle_atom_site_label_2
_geom_angle_atom_site_label_3
_geom_angle
C8 O1 C15 119.1(4)
C11 O2 C14 107.0(4)
F5 C1 C2 117.5(5)
F5 C1 C6 119.8(4)
C6 C1 C2 122.7(5)
F4 C2 C1 119.9(6)
F4 C2 C3 121.1(5)
C3 C2 C1 119.0(5)
F3 C3 C2 120.5(6)
F3 C3 C4 119.0(6)
C2 C3 C4 120.5(5)
F2 C4 C3 120.6(5)
F2 C4 C5 120.4(6)
C3 C4 C5 118.9(5)
F1 C5 C4 117.2(5)
F1 C5 C6 120.3(5)
C6 C5 C4 122.4(5)
C1 C6 C5 116.4(5)
C1 C6 C7 121.6(5)
C5 C6 C7 122.0(5)
C8 C7 C6 121.2(5)
C12 C7 C6 120.0(4)
C12 C7 C8 118.8(4)
O1 C8 C7 115.3(4)
O1 C8 C9 123.7(5)
C7 C8 C9 121.0(5)
C8 C9 H9 119.9
C10 C9 C8 120.1(5)
C10 C9 H9 119.9
C9 C10 H10 120.9
C11 C10 C9 118.3(5)
C11 C10 H10 120.9
O2 C11 C12 113.2(4)
C10 C11 O2 124.5(5)
C10 C11 C12 122.2(5)
C7 C12 C11 119.5(5)
C7 C12 C13 132.5(4)
C11 C12 C13 107.9(4)
C12 C13 H13A 111.3
C12 C13 H13B 111.3
C12 C13 C14 102.1(4)
H13A C13 H13B 109.2
C14 C13 H13A 111.4
C14 C13 H13B 111.3
O2 C14 C13 108.1(4)
O2 C14 H14A 110.1
O2 C14 H14B 110.1
C13 C14 H14A 110.1
C13 C14 H14B 110.1
H14A C14 H14B 108.4
O1 C15 H15A 109.5
O1 C15 H15B 109.5
O1 C15 H15C 109.5
H15A C15 H15B 109.5
H15A C15 H15C 109.5
H15B C15 H15C 109.5
C23 O3 C30 119.6(5)
C26 O4 C27 107.2(4)
F6 C16 C17 117.6(5)
F6 C16 C21 120.3(5)
C21 C16 C17 122.1(5)
F7 C17 C16 119.6(5)
F7 C17 C18 120.8(5)
C18 C17 C16 119.6(5)
F8 C18 C17 120.0(5)
F8 C18 C19 119.8(5)
C17 C18 C19 120.2(5)
F9 C19 C18 119.0(5)
F9 C19 C20 121.8(5)
C20 C19 C18 119.2(5)
F10 C20 C19 117.5(4)
F10 C20 C21 119.9(5)
C19 C20 C21 122.6(5)
C16 C21 C20 116.3(5)
C16 C21 C22 123.3(5)
C20 C21 C22 120.4(5)
C23 C22 C21 121.2(5)
C29 C22 C21 120.7(4)
C29 C22 C23 118.0(5)
O3 C23 C22 114.6(5)
O3 C23 C24 125.3(5)
C24 C23 C22 120.1(6)
C23 C24 H24 119.2
C25 C24 C23 121.7(5)
C25 C24 H24 119.2
C24 C25 H25 121.0
C24 C25 C26 118.1(6)
C26 C25 H25 121.0
O4 C26 C25 124.7(5)
O4 C26 C29 113.7(5)
C25 C26 C29 121.7(6)
O4 C27 H27A 110.3
O4 C27 H27B 110.3
O4 C27 C28 107.0(4)
H27A C27 H27B 108.6
C28 C27 H27A 110.3
C28 C27 H27B 110.3
C27 C28 H28A 111.4
C27 C28 H28B 111.4
H28A C28 H28B 109.3
C29 C28 C27 101.7(4)
C29 C28 H28A 111.4
C29 C28 H28B 111.4
C22 C29 C28 131.5(5)
C26 C29 C22 120.3(5)
C26 C29 C28 108.2(5)
O3 C30 H30A 109.5
O3 C30 H30B 109.5
O3 C30 H30C 109.5
H30A C30 H30B 109.5
H30A C30 H30C 109.5
H30B C30 H30C 109.5

loop_
_geom_bond_atom_site_label_1
_geom_bond_atom_site_label_2
_geom_bond_distance
F1 C5 1.345(6)
F2 C4 1.336(6)
F3 C3 1.340(5)
F4 C2 1.344(6)
F5 C1 1.353(6)
O1 C8 1.372(6)
O1 C15 1.428(7)
O2 C11 1.375(6)
O2 C14 1.442(6)
C1 C2 1.385(7)
C1 C6 1.367(7)
C2 C3 1.357(8)
C3 C4 1.372(8)
C4 C5 1.378(7)
C5 C6 1.377(7)
C6 C7 1.495(6)
C7 C8 1.386(7)
C7 C12 1.377(6)
C8 C9 1.395(7)
C9 H9 0.9300
C9 C10 1.383(7)
C10 H10 0.9300
C10 C11 1.369(7)
C11 C12 1.394(6)
C12 C13 1.502(7)
C13 H13A 0.9700
C13 H13B 0.9700
C13 C14 1.528(7)
C14 H14A 0.9700
C14 H14B 0.9700
C15 H15A 0.9600
C15 H15B 0.9600
C15 H15C 0.9600
F6 C16 1.334(6)
F7 C17 1.339(6)
F8 C18 1.347(6)
F9 C19 1.348(6)
F10 C20 1.339(6)
O3 C23 1.363(7)
O3 C30 1.421(6)
O4 C26 1.372(6)
O4 C27 1.449(6)
C16 C17 1.382(7)
C16 C21 1.373(7)
C17 C18 1.357(8)
C18 C19 1.375(7)
C19 C20 1.363(7)
C20 C21 1.385(6)
C21 C22 1.484(7)
C22 C23 1.402(7)
C22 C29 1.391(7)
C23 C24 1.381(8)
C24 H24 0.9300
C24 C25 1.373(8)
C25 H25 0.9300
C25 C26 1.377(7)
C26 C29 1.380(7)
C27 H27A 0.9700
C27 H27B 0.9700
C27 C28 1.544(7)
C28 H28A 0.9700
C28 H28B 0.9700
C28 C29 1.508(7)
C30 H30A 0.9600
C30 H30B 0.9600
C30 H30C 0.9600

loop_
_geom_torsion_atom_site_label_1
_geom_torsion_atom_site_label_2
_geom_torsion_atom_site_label_3
_geom_torsion_atom_site_label_4
_geom_torsion
F1 C5 C6 C1 -179.7(5)
F1 C5 C6 C7 0.9(8)
F2 C4 C5 F1 -1.7(8)
F2 C4 C5 C6 179.7(5)
F3 C3 C4 F2 3.1(8)
F3 C3 C4 C5 -179.1(5)
F4 C2 C3 F3 -1.6(9)
F4 C2 C3 C4 -179.7(5)
F5 C1 C2 F4 1.5(8)
F5 C1 C2 C3 -177.6(5)
F5 C1 C6 C5 178.4(4)
F5 C1 C6 C7 -2.2(8)
O1 C8 C9 C10 -179.1(5)
O2 C11 C12 C7 -179.9(4)
O2 C11 C12 C13 0.0(6)
C1 C2 C3 F3 177.5(5)
C1 C2 C3 C4 -0.6(9)
C1 C6 C7 C8 111.5(6)
C1 C6 C7 C12 -67.0(7)
C2 C1 C6 C5 -0.5(8)
C2 C1 C6 C7 178.9(5)
C2 C3 C4 F2 -178.8(5)
C2 C3 C4 C5 -0.9(9)
C3 C4 C5 F1 -179.5(5)
C3 C4 C5 C6 1.8(9)
C4 C5 C6 C1 -1.1(8)
C4 C5 C6 C7 179.5(5)
C5 C6 C7 C8 -69.1(7)
C5 C6 C7 C12 112.4(6)
C6 C1 C2 F4 -179.5(5)
C6 C1 C2 C3 1.4(9)
C6 C7 C8 O1 2.2(7)
C6 C7 C8 C9 -175.0(5)
C6 C7 C12 C11 175.7(4)
C6 C7 C12 C13 -4.1(8)
C7 C8 C9 C10 -2.0(8)
C7 C12 C13 C14 172.5(5)
C8 C7 C12 C11 -2.9(7)
C8 C7 C12 C13 177.3(5)
C8 C9 C10 C11 -0.1(8)
C9 C10 C11 O2 -178.5(5)
C9 C10 C11 C12 0.7(8)
C10 C11 C12 C7 0.8(8)
C10 C11 C12 C13 -179.3(5)
C11 O2 C14 C13 -12.6(6)
C11 C12 C13 C14 -7.4(5)
C12 C7 C8 O1 -179.2(4)
C12 C7 C8 C9 3.5(8)
C12 C13 C14 O2 12.1(5)
C14 O2 C11 C10 -172.7(5)
C14 O2 C11 C12 8.0(6)
C15 O1 C8 C7 -178.5(5)
C15 O1 C8 C9 -1.3(9)
F6 C16 C17 F7 0.5(8)
F6 C16 C17 C18 179.0(5)
F6 C16 C21 C20 179.5(5)
F6 C16 C21 C22 -2.3(8)
F7 C17 C18 F8 -0.7(8)
F7 C17 C18 C19 179.2(5)
F8 C18 C19 F9 -1.5(7)
F8 C18 C19 C20 -179.1(5)
F9 C19 C20 F10 -0.3(7)
F9 C19 C20 C21 179.9(4)
F10 C20 C21 C16 -177.4(4)
F10 C20 C21 C22 4.3(7)
O3 C23 C24 C25 177.9(6)
O4 C26 C29 C22 179.2(4)
O4 C26 C29 C28 -1.0(6)
O4 C27 C28 C29 -14.6(5)
C16 C17 C18 F8 -179.2(5)
C16 C17 C18 C19 0.7(9)
C16 C21 C22 C23 69.7(7)
C16 C21 C22 C29 -110.7(6)
C17 C16 C21 C20 -0.6(8)
C17 C16 C21 C22 177.7(5)
C17 C18 C19 F9 178.6(5)
C17 C18 C19 C20 1.0(8)
C18 C19 C20 F10 177.1(5)
C18 C19 C20 C21 -2.6(8)
C19 C20 C21 C16 2.4(8)
C19 C20 C21 C22 -175.9(5)
C20 C21 C22 C23 -112.1(6)
C20 C21 C22 C29 67.4(6)
C21 C16 C17 F7 -179.4(5)
C21 C16 C17 C18 -1.0(9)
C21 C22 C23 O3 -0.9(8)
C21 C22 C23 C24 177.0(5)
C21 C22 C29 C26 -177.1(5)
C21 C22 C29 C28 3.2(8)
C22 C23 C24 C25 0.2(9)
C23 C22 C29 C26 2.5(7)
C23 C22 C29 C28 -177.3(5)
C23 C24 C25 C26 2.2(9)
C24 C25 C26 O4 178.5(5)
C24 C25 C26 C29 -2.3(8)
C25 C26 C29 C22 -0.1(8)
C25 C26 C29 C28 179.7(5)
C26 O4 C27 C28 14.7(6)
C27 O4 C26 C25 170.4(5)
C27 O4 C26 C29 -8.9(6)
C27 C28 C29 C22 -170.6(5)
C27 C28 C29 C26 9.5(5)
C29 C22 C23 O3 179.5(5)
C29 C22 C23 C24 -2.5(8)
C30 O3 C23 C22 -176.2(6)
C30 O3 C23 C24 6.0(9)
